data_2010696
loop_
_publ_author_name
'Mah\'ia, Jos\'e'
'Maestro, Miguel A.'
'V\'azquez, Miguel'
'Bermejo, Manuel R.'
'Gonz\'alez, Ana M. '
'Maneiro, Marcelino'

_publ_section_title
;
 <i>N,N</i>'-Bis(2-tosylaminobenzylidene)-1,2-ethanediamine
;
_journal_issue 3
_journal_name_full 'Acta Crystallographica Section C'
_journal_page_first 347
_journal_page_last 348
_journal_paper_doi 10.1107/S010827019901519X
_journal_volume 56
_journal_year 2000
_chemical_formula_moiety 'C30 H30 N4 O4 S2'
_chemical_formula_sum 'C30 H30 N4 O4 S2'
_chemical_formula_weight 574.70
_chemical_name_systematic
;
N,N'-bis-(2-tosylaminobenzylidene)-1,2-ethanediamine
;
_space_group_IT_number 15
_symmetry_cell_setting monoclinic
_symmetry_space_group_name_Hall '-C 2yc'
_symmetry_space_group_name_H-M 'C 1 2/c 1'
_audit_creation_method SHELXL-97
_cell_angle_alpha 90.00
_cell_angle_beta 96.6000(10)
_cell_angle_gamma 90.00
_cell_formula_units_Z 8
_cell_length_a 8.51440(10)
_cell_length_b 22.7900(3)
_cell_length_c 29.9046(3)
_cell_measurement_reflns_used 7195
_cell_measurement_temperature 298(2)
_cell_measurement_theta_max 28
_cell_measurement_theta_min 3
_cell_volume 5764.33(12)
_computing_cell_refinement SMART
_computing_data_collection 'SMART (Siemens, 1995)'
_computing_data_reduction 'SAINT (Siemens, 1995)'
_computing_molecular_graphics 'SHELXTL (Sheldrick, 1997b)'
_computing_publication_material SHELXTL
_computing_structure_refinement 'SHELXL97 (Sheldrick, 1997a)'
_computing_structure_solution 'SHELXS97 (Sheldrick, 1990)'
_diffrn_ambient_temperature 298(2)
_diffrn_measured_fraction_theta_full .996
_diffrn_measured_fraction_theta_max .996
_diffrn_measurement_device_type 'Bruker SMART CCD area detector'
_diffrn_measurement_method '\w scans'
_diffrn_radiation_monochromator graphite
_diffrn_radiation_source 'fine-focus sealed tube'
_diffrn_radiation_type MoK\a
_diffrn_radiation_wavelength .71073
_diffrn_reflns_av_R_equivalents .053
_diffrn_reflns_av_sigmaI/netI .065
_diffrn_reflns_limit_h_max 9
_diffrn_reflns_limit_h_min -10
_diffrn_reflns_limit_k_max 26
_diffrn_reflns_limit_k_min -26
_diffrn_reflns_limit_l_max 35
_diffrn_reflns_limit_l_min -25
_diffrn_reflns_number 11944
_diffrn_reflns_theta_full 25.03
_diffrn_reflns_theta_max 25.03
_diffrn_reflns_theta_min 1.37
_exptl_absorpt_coefficient_mu .227
_exptl_absorpt_correction_T_max 1.000
_exptl_absorpt_correction_T_min .715
_exptl_absorpt_correction_type empirical
_exptl_absorpt_process_details 'SADABS (Sheldrick, 1996)'
_exptl_crystal_colour Yellow
_exptl_crystal_density_diffrn 1.324
_exptl_crystal_density_method 'not measured'
_exptl_crystal_description Plate
_exptl_crystal_F_000 2416
_exptl_crystal_size_max .30
_exptl_crystal_size_mid .20
_exptl_crystal_size_min .05
_refine_diff_density_max .18
_refine_diff_density_min -.29
_refine_ls_extinction_method none
_refine_ls_goodness_of_fit_ref 1.041
_refine_ls_hydrogen_treatment mixed
_refine_ls_matrix_type full
_refine_ls_number_parameters 365
_refine_ls_number_reflns 5078
_refine_ls_number_restraints 0
_refine_ls_restrained_S_all 1.041
_refine_ls_R_factor_all .105
_refine_ls_R_factor_gt .054
_refine_ls_shift/su_max .001
_refine_ls_shift/su_mean .000
_refine_ls_structure_factor_coef Fsqd
_refine_ls_weighting_details 'calc w = 1/[\s^2^(Fo^2^)+(0.0432P)^2^+4.8618P] where P=(Fo^2^+2Fc^2^)/3'
_refine_ls_weighting_scheme calc
_refine_ls_wR_factor_ref .127
_reflns_number_gt 3207
_reflns_number_total 5078
_reflns_threshold_expression I>2\s(I)
_cod_data_source_file bm1378.cif
_cod_data_source_block I
_cod_depositor_comments
;
The following automatic conversions were performed:
'_symmetry_cell_setting' value 'Monoclinic' changed to 'monoclinic'
according to '/home/saulius/struct/CIF-dictionaries/cif_core.dic'
dictionary named 'cif_core.dic' version 2.4.1 from 2010-06-29.

Automatic conversion script
Id: cif_fix_enum 1527 2010-12-29 10:47:43Z saulius 

The following automatic conversions were performed:

'_symmetry_cell_setting' value 'Monoclinic' changed to 'monoclinic'
according to /home/saulius/struct/CIF-dictionaries/cif_core.dic
dictionary named 'cif_core.dic' version 2.4.1 from 2010-06-29.

Automatic conversion script
Id: cif_fix_values 1715 2011-07-08 13:25:40Z adriana 
;
_cod_original_sg_symbol_H-M 'C 2/c'
_cod_database_code 2010696
_cod_database_fobs_code 2010696

loop_
_symmetry_equiv_pos_as_xyz
'x, y, z'
'-x, y, -z+1/2'
'x+1/2, y+1/2, z'
'-x+1/2, y+1/2, -z+1/2'
'-x, -y, -z'
'x, -y, z-1/2'
'-x+1/2, -y+1/2, -z'
'x+1/2, -y+1/2, z-1/2'

loop_
_atom_site_label
_atom_site_fract_x
_atom_site_fract_y
_atom_site_fract_z
_atom_site_U_iso_or_equiv
_atom_site_adp_type
_atom_site_calc_flag
_atom_site_refinement_flags
_atom_site_occupancy
_atom_site_disorder_assembly
_atom_site_disorder_group
_atom_site_type_symbol
S1 .81348(10) .66496(4) .17771(3) .0538(3) Uani d . 1 . . S
S2 .39195(9) .38542(4) .08494(3) .0456(2) Uani d . 1 . . S
O1 .9772(3) .66413(12) .17160(9) .0771(8) Uani d . 1 . . O
O2 .7476(3) .71657(10) .19534(8) .0701(7) Uani d . 1 . . O
O3 .3648(3) .43409(9) .05474(8) .0625(7) Uani d . 1 . . O
O4 .2736(2) .36971(10) .11312(8) .0586(6) Uani d . 1 . . O
N1 .7245(3) .65178(11) .12729(8) .0469(7) Uani d . 1 . . N
H1A .7785 .6226 .1114 .078(12) Uiso d R 1 . . H
N2 .7618(3) .56358(11) .06893(8) .0464(7) Uani d . 1 . . N
N3 .8384(3) .44369(11) .09948(9) .0445(6) Uani d . 1 . . N
N4 .5563(3) .40220(11) .11620(8) .0443(6) Uani d . 1 . . N
H4A .6319 .4312 .1041 .094(13) Uiso d R 1 . . H
C1 .6918(6) .4571(2) .29482(17) .1200(19) Uani d . 1 . . C
H1B .7498 .4239 .2858 .180 Uiso calc R 1 . . H
H1C .5809 .4482 .2915 .180 Uiso calc R 1 . . H
H1D .7262 .4663 .3257 .180 Uiso calc R 1 . . H
C2 .7211(5) .5094(2) .26556(14) .0743(11) Uani d . 1 . . C
C3 .7728(7) .50191(19) .22435(16) .1049(17) Uani d . 1 . . C
H3A .7910 .4642 .2143 .126 Uiso calc R 1 . . H
C4 .7986(6) .54884(18) .19739(14) .0924(15) Uani d . 1 . . C
H4B .8338 .5426 .1695 .111 Uiso calc R 1 . . H
C5 .7727(4) .60489(14) .21139(10) .0478(8) Uani d . 1 . . C
C6 .7199(5) .61279(18) .25242(13) .0759(12) Uani d . 1 . . C
H6A .7003 .6504 .2625 .091 Uiso calc R 1 . . H
C7 .6957(5) .5647(2) .27893(14) .0881(13) Uani d . 1 . . C
H7A .6608 .5707 .3069 .106 Uiso calc R 1 . . H
C8 .5592(4) .64177(13) .11772(10) .0420(7) Uani d . 1 . . C
C9 .4498(4) .67798(14) .13484(11) .0538(9) Uani d . 1 . . C
H9A .4843 .7091 .1536 .065 Uiso calc R 1 . . H
C10 .2901(4) .66817(17) .12421(13) .0654(10) Uani d . 1 . . C
H10A .2176 .6928 .1358 .078 Uiso calc R 1 . . H
C11 .2369(4) .62251(17) .09672(13) .0647(10) Uani d . 1 . . C
H11A .1289 .6159 .0901 .078 Uiso calc R 1 . . H
C12 .3435(4) .58654(15) .07902(11) .0561(9) Uani d . 1 . . C
H12A .3068 .5556 .0604 .067 Uiso calc R 1 . . H
C13 .5064(4) .59554(13) .08852(10) .0437(8) Uani d . 1 . . C
C14 .6129(4) .55779(13) .06615(10) .0461(8) Uani d . 1 . . C
H14A .5677 .5272 .0485 .055 Uiso calc R 1 . . H
C15 .8511(4) .52186(14) .04454(11) .0549(9) Uani d . 1 . . C
H15A .9218 .5430 .0270 .066 Uiso calc R 1 . . H
H15B .7788 .4991 .0239 .066 Uiso calc R 1 . . H
C16 .9460(4) .48118(14) .07738(11) .0514(8) Uani d . 1 . . C
H16A 1.0153 .4571 .0615 .062 Uiso calc R 1 . . H
H16B 1.0109 .5040 .0998 .062 Uiso calc R 1 . . H
C17 .8966(3) .40648(14) .12770(11) .0445(8) Uani d . 1 . . C
H17A 1.0062 .4042 .1328 .053 Uiso calc R 1 . . H
C18 .8062(3) .36662(13) .15313(10) .0394(7) Uani d . 1 . . C
C19 .8894(4) .33052(14) .18526(11) .0537(9) Uani d . 1 . . C
H19A .9993 .3322 .1893 .064 Uiso calc R 1 . . H
C20 .8128(4) .29273(15) .21101(12) .0585(9) Uani d . 1 . . C
H20A .8704 .2691 .2324 .070 Uiso calc R 1 . . H
C21 .6506(4) .28978(15) .20521(11) .0547(9) Uani d . 1 . . C
H21A .5988 .2637 .2224 .066 Uiso calc R 1 . . H
C22 .5640(4) .32503(14) .17412(11) .0496(8) Uani d . 1 . . C
H22A .4542 .3231 .1709 .059 Uiso calc R 1 . . H
C23 .6398(3) .36329(12) .14772(9) .0379(7) Uani d . 1 . . C
C24 .4328(3) .32313(13) .05380(10) .0384(7) Uani d . 1 . . C
C25 .3791(4) .26814(14) .06448(11) .0483(8) Uani d . 1 . . C
H25A .3207 .2635 .0887 .058 Uiso calc R 1 . . H
C26 .4128(4) .22043(14) .03897(12) .0550(9) Uani d . 1 . . C
H26A .3777 .1835 .0465 .066 Uiso calc R 1 . . H
C27 .4978(4) .22610(15) .00233(11) .0496(8) Uani d . 1 . . C
C28 .5495(4) .28157(16) -.00783(11) .0561(9) Uani d . 1 . . C
H28A .6066 .2865 -.0323 .067 Uiso calc R 1 . . H
C29 .5179(4) .32923(15) .01746(11) .0506(8) Uani d . 1 . . C
H29A .5541 .3661 .0101 .061 Uiso calc R 1 . . H
C30 .5301(5) .17372(17) -.02567(14) .0790(12) Uani d . 1 . . C
H30A .5605 .1866 -.0540 .119 Uiso calc R 1 . . H
H30B .4363 .1501 -.0309 .119 Uiso calc R 1 . . H
H30C .6139 .1509 -.0101 .119 Uiso calc R 1 . . H

loop_
_atom_site_aniso_label
_atom_site_aniso_U_11
_atom_site_aniso_U_22
_atom_site_aniso_U_33
_atom_site_aniso_U_12
_atom_site_aniso_U_13
_atom_site_aniso_U_23
S1 .0531(5) .0523(6) .0570(5) -.0145(4) .0103(4) -.0112(4)
S2 .0323(4) .0447(5) .0573(5) .0055(4) -.0055(3) -.0051(4)
O1 .0487(15) .095(2) .0881(19) -.0287(14) .0122(13) -.0095(16)
O2 .0953(19) .0458(14) .0704(17) -.0079(13) .0149(14) -.0215(13)
O3 .0613(15) .0433(13) .0762(16) .0122(11) -.0209(12) .0046(12)
O4 .0291(11) .0769(17) .0712(15) -.0006(11) .0112(11) -.0181(13)
N1 .0501(16) .0462(16) .0465(16) -.0080(13) .0149(13) -.0073(13)
N2 .0596(18) .0401(15) .0422(15) .0049(14) .0170(13) .0009(12)
N3 .0382(14) .0396(15) .0566(17) .0018(12) .0096(12) .0043(14)
N4 .0337(14) .0408(15) .0562(16) -.0038(12) -.0042(12) .0029(13)
C1 .156(5) .104(4) .100(4) .003(3) .011(3) .053(3)
C2 .086(3) .075(3) .059(3) -.001(2) -.002(2) .013(2)
C3 .186(5) .055(3) .080(3) .025(3) .041(3) .005(2)
C4 .163(5) .061(3) .062(3) .016(3) .049(3) .000(2)
C5 .0498(19) .051(2) .0427(18) -.0031(16) .0050(15) -.0074(16)
C6 .106(3) .064(3) .061(2) .000(2) .029(2) -.014(2)
C7 .119(4) .094(4) .056(3) -.001(3) .032(2) .002(3)
C8 .0472(19) .0410(18) .0396(17) -.0007(15) .0124(14) .0049(15)
C9 .059(2) .049(2) .057(2) -.0017(17) .0201(18) -.0090(17)
C10 .058(2) .068(3) .073(3) .009(2) .020(2) -.001(2)
C11 .045(2) .070(3) .079(3) .000(2) .0080(19) .005(2)
C12 .058(2) .053(2) .057(2) -.0060(18) .0004(18) .0001(17)
C13 .0518(19) .0359(17) .0444(18) -.0003(15) .0099(15) .0039(15)
C14 .064(2) .0359(18) .0381(18) .0015(17) .0060(16) .0002(14)
C15 .073(2) .046(2) .049(2) .0050(18) .0250(18) -.0021(17)
C16 .0484(19) .0428(19) .066(2) .0026(16) .0215(17) .0036(17)
C17 .0286(16) .0483(19) .057(2) .0025(15) .0049(14) -.0042(17)
C18 .0322(16) .0406(18) .0446(17) -.0027(14) .0011(13) -.0026(15)
C19 .0367(18) .056(2) .066(2) -.0039(16) -.0057(16) .0119(19)
C20 .057(2) .058(2) .056(2) -.0016(18) -.0123(17) .0144(19)
C21 .062(2) .052(2) .049(2) -.0091(18) .0046(17) .0088(17)
C22 .0368(18) .053(2) .059(2) -.0057(16) .0086(16) .0024(17)
C23 .0406(17) .0342(16) .0378(16) -.0005(14) -.0004(13) -.0042(14)
C24 .0324(16) .0412(18) .0414(17) .0029(14) .0029(13) .0027(14)
C25 .0479(19) .047(2) .051(2) -.0013(16) .0128(16) .0020(16)
C26 .060(2) .0385(19) .066(2) -.0044(17) .0053(18) .0017(18)
C27 .0445(19) .049(2) .053(2) .0087(16) -.0043(16) -.0081(17)
C28 .058(2) .066(3) .046(2) -.0004(19) .0131(16) .0025(19)
C29 .053(2) .046(2) .054(2) -.0047(17) .0091(17) .0046(17)
C30 .072(3) .079(3) .084(3) .010(2) .001(2) -.032(2)

loop_
_atom_type_symbol
_atom_type_description
_atom_type_scat_dispersion_real
_atom_type_scat_dispersion_imag
_atom_type_scat_source
C C .0033 .0016 'International Tables Vol C Tables 4.2.6.8 and 6.1.1.4'
H H .0000 .0000 'International Tables Vol C Tables 4.2.6.8 and 6.1.1.4'
N N .0061 .0033 'International Tables Vol C Tables 4.2.6.8 and 6.1.1.4'
O O .0106 .0060 'International Tables Vol C Tables 4.2.6.8 and 6.1.1.4'
S S .1246 .1234 'International Tables Vol C Tables 4.2.6.8 and 6.1.1.4'

loop_
_geom_angle_atom_site_label_1
_geom_angle_atom_site_label_2
_geom_angle_atom_site_label_3
_geom_angle
_geom_angle_publ_flag
O1 S1 O2 119.27(16) ?
O1 S1 N1 103.62(14) ?
O2 S1 N1 109.34(15) ?
O1 S1 C5 108.87(16) ?
O2 S1 C5 108.52(15) ?
N1 S1 C5 106.50(14) yes
O1 S1 S2 111.46(11) ?
O2 S1 S2 128.99(11) ?
N1 S1 S2 50.67(9) ?
C5 S1 S2 56.32(10) ?
O4 S2 O3 119.42(14) ?
O4 S2 N4 109.62(14) ?
O3 S2 N4 104.18(13) ?
O4 S2 C24 107.82(14) ?
O3 S2 C24 108.62(14) ?
N4 S2 C24 106.47(13) yes
O4 S2 S1 109.06(9) ?
O3 S2 S1 67.67(9) ?
N4 S2 S1 42.75(9) ?
C24 S2 S1 138.64(10) ?
C8 N1 S1 123.9(2) yes
C8 N1 N2 86.44(17) ?
S1 N1 N2 130.91(15) ?
C8 N1 N4 66.64(16) ?
S1 N1 N4 108.33(11) ?
N2 N1 N4 44.67(7) ?
C14 N2 C15 118.2(3) ?
C14 N2 N1 85.91(19) ?
C15 N2 N1 155.6(2) ?
C14 N2 N3 96.22(19) ?
C15 N2 N3 55.94(16) ?
N1 N2 N3 122.02(11) ?
C17 N3 C16 118.5(3) ?
C17 N3 N4 85.95(19) ?
C16 N3 N4 155.5(2) ?
C17 N3 N2 153.4(2) ?
C16 N3 N2 56.21(15) ?
N4 N3 N2 102.43(11) ?
C23 N4 S2 124.2(2) yes
C23 N4 N3 87.32(17) ?
S2 N4 N3 134.54(15) ?
C23 N4 N1 117.82(16) ?
S2 N4 N1 116.49(10) ?
N3 N4 N1 56.66(7) ?
C7 C2 C3 117.6(4) ?
C7 C2 C1 121.4(4) ?
C3 C2 C1 121.0(4) ?
C2 C3 C4 121.5(4) ?
C5 C4 C3 120.3(4) ?
C6 C5 C4 118.6(3) ?
C6 C5 S1 121.3(3) ?
C4 C5 S1 120.1(3) ?
C5 C6 C7 119.8(4) ?
C2 C7 C6 122.2(4) ?
C9 C8 C13 119.6(3) ?
C9 C8 N1 121.4(3) ?
C13 C8 N1 118.9(3) ?
C10 C9 C8 120.3(3) ?
C11 C10 C9 120.7(3) ?
C10 C11 C12 119.8(3) ?
C11 C12 C13 121.2(3) ?
C12 C13 C8 118.3(3) ?
C12 C13 C14 118.2(3) ?
C8 C13 C14 123.5(3) ?
N2 C14 C13 125.1(3) ?
N2 C15 C16 110.1(3) ?
N3 C16 C15 109.6(3) ?
N3 C17 C18 125.3(3) ?
C19 C18 C23 118.2(3) ?
C19 C18 C17 118.0(3) ?
C23 C18 C17 123.9(3) ?
C20 C19 C18 121.4(3) ?
C19 C20 C21 119.8(3) ?
C20 C21 C22 120.6(3) ?
C21 C22 C23 120.3(3) ?
C22 C23 C18 119.8(3) ?
C22 C23 N4 122.7(3) ?
C18 C23 N4 117.5(3) ?
C29 C24 C25 119.4(3) ?
C29 C24 S2 119.4(2) ?
C25 C24 S2 121.3(2) ?
C26 C25 C24 119.4(3) ?
C25 C26 C27 121.7(3) ?
C28 C27 C26 117.8(3) ?
C28 C27 C30 121.4(3) ?
C26 C27 C30 120.8(3) ?
C29 C28 C27 121.1(3) ?
C28 C29 C24 120.6(3) ?

loop_
_geom_bond_atom_site_label_1
_geom_bond_atom_site_label_2
_geom_bond_site_symmetry_2
_geom_bond_distance
_geom_bond_publ_flag
S1 O1 . 1.427(2) ?
S1 O2 . 1.430(2) ?
S1 N1 . 1.636(3) ?
S1 C5 . 1.758(3) ?
S1 S2 . 7.6731(11) ?
S2 O4 . 1.431(2) ?
S2 O3 . 1.432(2) ?
S2 N4 . 1.636(2) ?
S2 C24 . 1.754(3) ?
N1 C8 . 1.421(4) ?
N1 N2 . 2.705(3) ?
N1 N4 . 5.865(3) ?
N2 C14 . 1.268(4) yes
N2 C15 . 1.463(4) ?
N2 N3 . 2.930(4) ?
N3 C17 . 1.257(4) yes
N3 C16 . 1.465(4) ?
N3 N4 . 2.681(3) ?
N4 C23 . 1.423(4) ?
C1 C2 . 1.515(5) ?
C2 C7 . 1.347(5) ?
C2 C3 . 1.366(5) ?
C3 C4 . 1.372(5) ?
C4 C5 . 1.370(5) ?
C5 C6 . 1.366(5) ?
C6 C7 . 1.382(5) ?
C8 C9 . 1.386(4) ?
C8 C13 . 1.409(4) ?
C9 C10 . 1.379(5) ?
C10 C11 . 1.370(5) ?
C11 C12 . 1.374(5) ?
C12 C13 . 1.398(4) ?
C13 C14 . 1.466(4) ?
C15 C16 . 1.514(4) yes
C17 C18 . 1.460(4) ?
C18 C19 . 1.395(4) ?
C18 C23 . 1.409(4) ?
C19 C20 . 1.370(4) ?
C20 C21 . 1.373(4) ?
C21 C22 . 1.377(4) ?
C22 C23 . 1.385(4) ?
C24 C29 . 1.381(4) ?
C24 C25 . 1.384(4) ?
C25 C26 . 1.377(4) ?
C26 C27 . 1.387(5) ?
C27 C28 . 1.384(4) ?
C27 C30 . 1.502(4) ?
C28 C29 . 1.368(4) ?

loop_
_geom_hbond_atom_site_label_D
_geom_hbond_atom_site_label_H
_geom_hbond_atom_site_label_A
_geom_hbond_site_symmetry_A
_geom_hbond_distance_DH
_geom_hbond_distance_HA
_geom_hbond_distance_DA
_geom_hbond_angle_DHA
N1 H1A N2 . .96 1.84 2.705(3) 147
N4 H4A N3 . 1.02 1.80 2.681(3) 142
C10 H10A O1 1_455 .93 2.50 3.159(4) 128
C17 H17A O4 1_655 .93 2.54 3.394(3) 153

loop_
_geom_torsion_atom_site_label_1
_geom_torsion_atom_site_label_2
_geom_torsion_atom_site_label_3
_geom_torsion_atom_site_label_4
_geom_torsion
_geom_torsion_publ_flag
O1 S1 S2 O4 144.59(16) ?
O2 S1 S2 O4 -41.59(17) ?
N1 S1 S2 O4 -125.13(16) ?
C5 S1 S2 O4 45.64(16) ?
O1 S1 S2 O3 -100.58(17) ?
O2 S1 S2 O3 73.24(18) ?
N1 S1 S2 O3 -10.30(16) ?
C5 S1 S2 O3 160.47(17) ?
O1 S1 S2 N4 45.99(19) ?
O2 S1 S2 N4 -140.2(2) ?
N1 S1 S2 N4 136.27(19) ?
C5 S1 S2 N4 -52.96(19) ?
O1 S1 S2 C24 -7.4(2) ?
O2 S1 S2 C24 166.4(2) ?
N1 S1 S2 C24 82.91(19) ?
C5 S1 S2 C24 -106.32(19) ?
O1 S1 N1 C8 172.5(2) ?
O2 S1 N1 C8 -59.3(3) ?
C5 S1 N1 C8 57.8(3) yes
S2 S1 N1 C8 65.8(2) ?
O1 S1 N1 N2 53.6(2) ?
O2 S1 N1 N2 -178.23(17) ?
C5 S1 N1 N2 -61.2(2) ?
S2 S1 N1 N2 -53.16(14) ?
O1 S1 N1 N4 98.83(13) ?
O2 S1 N1 N4 -132.99(12) ?
C5 S1 N1 N4 -15.93(15) ?
S2 S1 N1 N4 -7.93(3) ?
C8 N1 N2 C14 -3.7(2) ?
S1 N1 N2 C14 129.6(2) ?
N4 N1 N2 C14 56.11(17) ?
C8 N1 N2 C15 -175.8(5) ?
S1 N1 N2 C15 -42.5(5) ?
N4 N1 N2 C15 -115.9(5) ?
C8 N1 N2 N3 -98.53(19) ?
S1 N1 N2 N3 34.8(2) ?
N4 N1 N2 N3 -38.67(9) ?
C14 N2 N3 C17 -115.5(5) ?
C15 N2 N3 C17 124.5(5) ?
N1 N2 N3 C17 -26.4(5) ?
C14 N2 N3 C16 157.6(3) ?
C15 N2 N3 C16 37.6(3) ?
N1 N2 N3 C16 -113.3(2) ?
C14 N2 N3 N4 -9.3(2) ?
C15 N2 N3 N4 -129.3(2) ?
N1 N2 N3 N4 79.79(16) ?
O4 S2 N4 C23 58.9(3) ?
O3 S2 N4 C23 -172.2(2) ?
C24 S2 N4 C23 -57.5(3) yes
S1 S2 N4 C23 156.1(3) ?
O4 S2 N4 N3 -175.00(17) ?
O3 S2 N4 N3 -46.1(2) ?
C24 S2 N4 N3 68.6(2) ?
S1 S2 N4 N3 -77.82(18) ?
O4 S2 N4 N1 -106.78(13) ?
O3 S2 N4 N1 22.12(15) ?
C24 S2 N4 N1 136.84(12) ?
S1 S2 N4 N1 -9.59(4) ?
C17 N3 N4 C23 .9(2) ?
C16 N3 N4 C23 179.4(5) ?
N2 N3 N4 C23 -153.58(17) ?
C17 N3 N4 S2 -137.1(2) ?
C16 N3 N4 S2 41.4(6) ?
N2 N3 N4 S2 68.4(2) ?
C17 N3 N4 N1 127.1(2) ?
C16 N3 N4 N1 -54.5(5) ?
N2 N3 N4 N1 -27.42(7) ?
C8 N1 N4 C23 -140.4(2) ?
S1 N1 N4 C23 -20.6(2) ?
N2 N1 N4 C23 109.6(2) ?
C8 N1 N4 S2 26.2(2) ?
S1 N1 N4 S2 146.02(15) ?
N2 N1 N4 S2 -83.73(16) ?
C8 N1 N4 N3 153.80(19) ?
S1 N1 N4 N3 -86.38(13) ?
N2 N1 N4 N3 43.87(12) ?
C7 C2 C3 C4 .1(8) ?
C1 C2 C3 C4 179.5(5) ?
C2 C3 C4 C5 .0(8) ?
C3 C4 C5 C6 -.5(7) ?
C3 C4 C5 S1 177.4(4) ?
O1 S1 C5 C6 117.7(3) ?
O2 S1 C5 C6 -13.5(3) ?
N1 S1 C5 C6 -131.1(3) ?
S2 S1 C5 C6 -138.6(3) ?
O1 S1 C5 C4 -60.1(4) ?
O2 S1 C5 C4 168.6(3) ?
N1 S1 C5 C4 51.0(4) ?
S2 S1 C5 C4 43.6(3) ?
C4 C5 C6 C7 .8(6) ?
S1 C5 C6 C7 -177.1(3) ?
C3 C2 C7 C6 .2(7) ?
C1 C2 C7 C6 -179.2(4) ?
C5 C6 C7 C2 -.6(7) ?
S1 N1 C8 C9 47.2(4) ?
N2 N1 C8 C9 -174.3(3) ?
N4 N1 C8 C9 144.2(3) ?
S1 N1 C8 C13 -135.7(2) ?
N2 N1 C8 C13 2.8(3) ?
N4 N1 C8 C13 -38.7(2) ?
C13 C8 C9 C10 1.4(5) ?
N1 C8 C9 C10 178.5(3) ?
C8 C9 C10 C11 .2(5) ?
C9 C10 C11 C12 -.9(6) ?
C10 C11 C12 C13 .0(5) ?
C11 C12 C13 C8 1.5(5) ?
C11 C12 C13 C14 -176.1(3) ?
C9 C8 C13 C12 -2.2(4) ?
N1 C8 C13 C12 -179.4(3) ?
C9 C8 C13 C14 175.3(3) ?
N1 C8 C13 C14 -1.9(4) ?
C15 N2 C14 C13 179.8(3) ?
N1 N2 C14 C13 3.5(3) ?
N3 N2 C14 C13 125.3(3) ?
C12 C13 C14 N2 174.6(3) ?
C8 C13 C14 N2 -2.9(5) ?
C14 N2 C15 C16 -109.1(3) yes
N1 N2 C15 C16 61.9(6) ?
N3 N2 C15 C16 -31.50(19) ?
C17 N3 C16 C15 179.3(3) yes
N4 N3 C16 C15 1.1(6) ?
N2 N3 C16 C15 -31.24(18) ?
N2 C15 C16 N3 66.8(3) ?
C16 N3 C17 C18 178.9(3) ?
N4 N3 C17 C18 -1.8(3) ?
N2 N3 C17 C18 108.1(5) ?
N3 C17 C18 C19 -176.0(3) ?
N3 C17 C18 C23 2.7(5) ?
C23 C18 C19 C20 .0(5) ?
C17 C18 C19 C20 178.8(3) ?
C18 C19 C20 C21 .3(5) ?
C19 C20 C21 C22 -.8(5) ?
C20 C21 C22 C23 1.1(5) ?
C21 C22 C23 C18 -.8(5) ?
C21 C22 C23 N4 -177.7(3) ?
C19 C18 C23 C22 .3(4) ?
C17 C18 C23 C22 -178.5(3) ?
C19 C18 C23 N4 177.3(3) ?
C17 C18 C23 N4 -1.4(4) ?
S2 N4 C23 C22 -38.0(4) ?
N3 N4 C23 C22 177.2(3) ?
N1 N4 C23 C22 127.5(2) ?
S2 N4 C23 C18 145.0(2) ?
N3 N4 C23 C18 .2(3) ?
N1 N4 C23 C18 -49.5(3) ?
O4 S2 C24 C29 166.6(2) ?
O3 S2 C24 C29 35.8(3) ?
N4 S2 C24 C29 -75.8(3) ?
S1 S2 C24 C29 -41.2(3) ?
O4 S2 C24 C25 -12.3(3) ?
O3 S2 C24 C25 -143.0(2) ?
N4 S2 C24 C25 105.3(3) ?
S1 S2 C24 C25 139.9(2) ?
C29 C24 C25 C26 .7(5) ?
S2 C24 C25 C26 179.5(2) ?
C24 C25 C26 C27 -.9(5) ?
C25 C26 C27 C28 .5(5) ?
C25 C26 C27 C30 -178.6(3) ?
C26 C27 C28 C29 .1(5) ?
C30 C27 C28 C29 179.1(3) ?
C27 C28 C29 C24 -.2(5) ?
C25 C24 C29 C28 -.1(5) ?
S2 C24 C29 C28 -179.0(2) ?

loop_
_cod_related_entry_id
_cod_related_entry_database
_cod_related_entry_code
1 ChemSpider 30652276
